data_4071033
loop_
_publ_author_name
'Aharonovich, Sinai'
'Kapon, Moshe'
'Botoshanski, Mark'
'Eisen, Moris S.'

_publ_section_title
;
 N,N&#x2032;-Bis-Silylated Lithium Aryl Amidinates: Synthesis,
 Characterization, and the Gradual Transition of Coordination Mode from \s
 Toward \p Originated by Crystal Packing Interactions
;
_journal_issue 8
_journal_name_full Organometallics
_journal_page_first 1869
_journal_paper_doi 10.1021/om701216p
_journal_volume 27
_journal_year 2008
_chemical_formula_moiety 'C20 H41 Li1 N4 O1 Si2'
_chemical_formula_sum 'C20 H41 Li N4 O Si2'
_chemical_formula_weight 416.69
_chemical_name_common Moris-77(litmdadim)
_chemical_name_systematic
; 
 ? 
;
_space_group_IT_number 14
_symmetry_cell_setting monoclinic
_symmetry_space_group_name_Hall '-P 2ybc'
_symmetry_space_group_name_H-M 'P 1 21/c 1'
_atom_sites_solution_hydrogens geom
_atom_sites_solution_primary direct
_atom_sites_solution_secondary difmap
_audit_creation_method SHELXL-97
_cell_angle_alpha 90.00
_cell_angle_beta 107.04(3)
_cell_angle_gamma 90.00
_cell_formula_units_Z 8
_cell_length_a 16.327(3)
_cell_length_b 13.136(3)
_cell_length_c 26.795(5)
_cell_measurement_reflns_used 6849
_cell_measurement_temperature 230(1)
_cell_measurement_theta_max 22.89
_cell_measurement_theta_min 2.22
_cell_volume 5494(2)
_computing_cell_refinement 'HKL Scalepack (Otwinowski & Minor 1997)'
_computing_data_collection 'Nonius (1997), KappaCCD Collect Program'
_computing_data_reduction
;
HKL Denzo and Scalepack (Otwinowski & Minor 1997)
;
_computing_molecular_graphics
;
Molecular Structure Corporation (1999). 
ORTEP. TEXRAY Structure Analysis Package. 
MSC, 3200 Research Forest Drive, The 
Woodlands,TX 77381, USA.
;
_computing_publication_material 'SHELXL-97 (Sheldrick, 1997)'
_computing_structure_refinement 'SHELXL-97 (Sheldrick, 1997)'
_computing_structure_solution
;
S.Mackay, C.J.Gilmore, C.Edwards, M. Tremayne, N. Stuart, K.Shankland 
"maXus": a computer program for the solution and refinement of crystal 
structures from diffraction data University of Glasgow, Scotland, UK, 
Nonius BV, Delft, The Netherlands and MacScience Co. Ltd.,
Yokohama, Japan (1998)
;
_diffrn_ambient_temperature 230(1)
_diffrn_measured_fraction_theta_full 0.949
_diffrn_measured_fraction_theta_max 0.949
_diffrn_measurement_device_type 'Nonius KappaCCD'
_diffrn_measurement_method 'phi- and omega-scans'
_diffrn_radiation_monochromator graphite
_diffrn_radiation_source 'fine-focus sealed tube'
_diffrn_radiation_type MoK\a
_diffrn_radiation_wavelength 0.71073
_diffrn_reflns_av_R_equivalents 0.0633
_diffrn_reflns_av_sigmaI/netI 0.1435
_diffrn_reflns_limit_h_max 17
_diffrn_reflns_limit_h_min -17
_diffrn_reflns_limit_k_max 14
_diffrn_reflns_limit_k_min -13
_diffrn_reflns_limit_l_max 27
_diffrn_reflns_limit_l_min -28
_diffrn_reflns_number 12089
_diffrn_reflns_theta_full 22.89
_diffrn_reflns_theta_max 22.89
_diffrn_reflns_theta_min 1.74
_diffrn_standards_number 0
_exptl_absorpt_coefficient_mu 0.144
_exptl_absorpt_correction_type none
_exptl_crystal_colour colorless
_exptl_crystal_density_diffrn 1.007
_exptl_crystal_density_method 'not measured'
_exptl_crystal_description prism
_exptl_crystal_F_000 1824
_exptl_crystal_size_max 0.48
_exptl_crystal_size_mid 0.48
_exptl_crystal_size_min 0.30
_refine_diff_density_max 0.592
_refine_diff_density_min -0.195
_refine_diff_density_rms 0.052
_refine_ls_extinction_coef 0.0018(5)
_refine_ls_extinction_expression Fc^*^=kFc[1+0.001xFc^2^\l^3^/sin(2\q)]^-1/4^
_refine_ls_extinction_method SHELXL
_refine_ls_goodness_of_fit_ref 0.884
_refine_ls_hydrogen_treatment constr
_refine_ls_matrix_type full
_refine_ls_number_parameters 506
_refine_ls_number_reflns 7155
_refine_ls_number_restraints 1
_refine_ls_restrained_S_all 0.890
_refine_ls_R_factor_all 0.1598
_refine_ls_R_factor_gt 0.0745
_refine_ls_shift/su_max 0.004
_refine_ls_shift/su_mean 0.000
_refine_ls_structure_factor_coef Fsqd
_refine_ls_weighting_details 'calc w=1/[\s^2^(Fo^2^)+(0.1013P)^2^+0.0000P] where P=(Fo^2^+2Fc^2^)/3'
_refine_ls_weighting_scheme calc
_refine_ls_wR_factor_gt 0.1830
_refine_ls_wR_factor_ref 0.1997
_reflns_number_gt 2873
_reflns_number_total 7157
_reflns_threshold_expression >2sigma(I)
_cod_data_source_file om701216p-file003.cif
_cod_data_source_block complex6
_cod_original_cell_volume 5494.5(21)
_cod_original_sg_symbol_H-M 'P 21/c'
_cod_original_formula_sum 'C20 H41 Li1 N4 O1 Si2'
_cod_database_code 4071033

loop_
_symmetry_equiv_pos_as_xyz
'x, y, z'
'-x, y+1/2, -z+1/2'
'-x, -y, -z'
'x, -y-1/2, z-1/2'

loop_
_atom_site_label
_atom_site_type_symbol
_atom_site_fract_x
_atom_site_fract_y
_atom_site_fract_z
_atom_site_U_iso_or_equiv
_atom_site_adp_type
_atom_site_occupancy
_atom_site_symmetry_multiplicity
_atom_site_calc_flag
_atom_site_refinement_flags
Si1 Si 0.22423(12) 0.32397(13) 0.37110(7) 0.0849(6) Uani 1 1 d .
Si2 Si 0.20430(11) -0.09492(12) 0.37714(6) 0.0756(5) Uani 1 1 d .
Si3 Si 0.47523(11) 0.31346(12) 0.60793(7) 0.0783(6) Uani 1 1 d .
Si4 Si 0.14450(10) 0.37888(13) 0.61717(6) 0.0805(6) Uani 1 1 d .
O1 O 0.4458(3) 0.0967(3) 0.28971(19) 0.1029(13) Uani 1 1 d .
O2 O 0.2971(3) -0.0299(3) 0.64507(18) 0.0878(12) Uani 1 1 d .
N1 N 0.1837(3) 0.2057(3) 0.37327(16) 0.0700(12) Uani 1 1 d .
N2 N 0.1773(3) 0.0292(3) 0.37907(15) 0.0628(12) Uani 1 1 d .
N3 N -0.0204(3) 0.1272(5) 0.29468(19) 0.1021(16) Uani 1 1 d .
N4 N -0.0230(3) 0.1291(5) 0.4004(2) 0.0878(14) Uani 1 1 d .
N5 N 0.3836(3) 0.3715(3) 0.61157(16) 0.0650(12) Uani 1 1 d .
N6 N 0.2464(3) 0.3984(3) 0.61614(15) 0.0648(12) Uani 1 1 d .
N7 N 0.3780(4) 0.6367(4) 0.6642(2) 0.0985(17) Uani 1 1 d .
N8 N 0.3043(5) 0.6100(4) 0.5533(2) 0.112(2) Uani 1 1 d .
C1 C 0.2190(3) 0.1143(5) 0.3760(2) 0.0693(15) Uani 1 1 d .
C2 C 0.3177(5) 0.1023(4) 0.3781(3) 0.0865(19) Uani 1 1 d .
C3 C 0.3794(5) 0.0858(5) 0.4259(3) 0.100(2) Uani 1 1 d .
H3 H 0.3644 0.0830 0.4572 0.120 Uiso 1 1 calc R
C4 C 0.4684(5) 0.0729(5) 0.4257(3) 0.113(2) Uani 1 1 d .
H4 H 0.5109 0.0620 0.4575 0.135 Uiso 1 1 calc R
C5 C 0.4922(5) 0.0761(4) 0.3799(3) 0.0754(17) Uani 1 1 d .
H5 H 0.5490 0.0679 0.3792 0.090 Uiso 1 1 calc R
C6 C 0.4256(4) 0.0923(4) 0.3363(3) 0.0807(19) Uani 1 1 d .
C7 C 0.3338(5) 0.1076(4) 0.3340(3) 0.100(2) Uani 1 1 d .
H7 H 0.2909 0.1203 0.3025 0.121 Uiso 1 1 calc R
C8 C 0.3803(6) 0.1240(6) 0.2428(3) 0.146(3) Uani 1 1 d .
H8A H 0.4042 0.1244 0.2136 0.219 Uiso 1 1 calc R
H8B H 0.3583 0.1911 0.2468 0.219 Uiso 1 1 calc R
H8C H 0.3341 0.0747 0.2362 0.219 Uiso 1 1 calc R
C9 C 0.3319(4) 0.3480(5) 0.4171(3) 0.131(3) Uani 1 1 d .
H9A H 0.3322 0.3291 0.4521 0.197 Uiso 1 1 calc R
H9B H 0.3458 0.4197 0.4164 0.197 Uiso 1 1 calc R
H9C H 0.3742 0.3079 0.4068 0.197 Uiso 1 1 calc R
C10 C 0.2284(6) 0.3618(5) 0.3056(3) 0.139(3) Uani 1 1 d .
H10A H 0.1729 0.3503 0.2804 0.208 Uiso 1 1 calc R
H10B H 0.2714 0.3216 0.2962 0.208 Uiso 1 1 calc R
H10C H 0.2430 0.4334 0.3058 0.208 Uiso 1 1 calc R
C11 C 0.1494(5) 0.4121(4) 0.3891(3) 0.116(2) Uani 1 1 d .
H11A H 0.1451 0.3944 0.4234 0.174 Uiso 1 1 calc R
H11B H 0.0933 0.4069 0.3636 0.174 Uiso 1 1 calc R
H11C H 0.1704 0.4813 0.3896 0.174 Uiso 1 1 calc R
C12 C -0.0990(5) 0.1156(8) 0.3080(3) 0.155(3) Uani 1 1 d .
H12A H -0.1439 0.1532 0.2822 0.186 Uiso 1 1 calc R
H12B H -0.1150 0.0434 0.3044 0.186 Uiso 1 1 calc R
C13 C -0.0991(4) 0.1485(7) 0.3590(4) 0.146(3) Uani 1 1 d .
H13A H -0.1100 0.2220 0.3576 0.176 Uiso 1 1 calc R
H13B H -0.1471 0.1153 0.3675 0.176 Uiso 1 1 calc R
C14 C -0.0112(6) 0.0452(9) 0.2596(3) 0.218(5) Uani 1 1 d .
H14A H -0.0133 -0.0201 0.2760 0.327 Uiso 1 1 calc R
H14B H 0.0433 0.0522 0.2522 0.327 Uiso 1 1 calc R
H14C H -0.0575 0.0493 0.2272 0.327 Uiso 1 1 calc R
C15 C -0.0156(6) 0.2230(8) 0.2694(4) 0.211(5) Uani 1 1 d .
H15A H -0.0213 0.2784 0.2921 0.316 Uiso 1 1 calc R
H15B H -0.0616 0.2268 0.2369 0.316 Uiso 1 1 calc R
H15C H 0.0391 0.2282 0.2623 0.316 Uiso 1 1 calc R
C16 C -0.0131(5) 0.2079(8) 0.4395(4) 0.195(5) Uani 1 1 d .
H16A H 0.0386 0.1955 0.4679 0.292 Uiso 1 1 calc R
H16B H -0.0623 0.2074 0.4529 0.292 Uiso 1 1 calc R
H16C H -0.0091 0.2737 0.4239 0.292 Uiso 1 1 calc R
C17 C -0.0257(5) 0.0299(7) 0.4236(3) 0.162(4) Uani 1 1 d .
H17A H 0.0277 0.0177 0.4506 0.243 Uiso 1 1 calc R
H17B H -0.0339 -0.0222 0.3969 0.243 Uiso 1 1 calc R
H17C H -0.0728 0.0277 0.4387 0.243 Uiso 1 1 calc R
C18 C 0.1088(4) -0.1710(5) 0.3784(3) 0.123(2) Uani 1 1 d .
H18A H 0.0923 -0.1537 0.4094 0.185 Uiso 1 1 calc R
H18B H 0.1225 -0.2430 0.3791 0.185 Uiso 1 1 calc R
H18C H 0.0618 -0.1561 0.3475 0.185 Uiso 1 1 calc R
C19 C 0.2954(4) -0.1404(5) 0.4335(2) 0.120(2) Uani 1 1 d .
H19A H 0.2843 -0.1225 0.4661 0.180 Uiso 1 1 calc R
H19B H 0.3482 -0.1085 0.4321 0.180 Uiso 1 1 calc R
H19C H 0.3006 -0.2138 0.4315 0.180 Uiso 1 1 calc R
C20 C 0.2309(5) -0.1319(5) 0.3168(3) 0.116(2) Uani 1 1 d .
H20A H 0.2803 -0.0934 0.3143 0.173 Uiso 1 1 calc R
H20B H 0.1824 -0.1174 0.2866 0.173 Uiso 1 1 calc R
H20C H 0.2438 -0.2040 0.3178 0.173 Uiso 1 1 calc R
C21 C 0.3051(4) 0.3380(4) 0.60647(18) 0.0598(14) Uani 1 1 d .
C22 C 0.2829(3) 0.2286(4) 0.5894(2) 0.0598(14) Uani 1 1 d .
C23 C 0.2493(4) 0.2044(4) 0.5379(2) 0.0752(16) Uani 1 1 d .
H23 H 0.2373 0.2559 0.5124 0.090 Uiso 1 1 calc R
C24 C 0.2330(4) 0.1020(5) 0.5231(2) 0.0812(17) Uani 1 1 d .
H24 H 0.2104 0.0853 0.4876 0.097 Uiso 1 1 calc R
C25 C 0.2494(4) 0.0269(5) 0.5594(3) 0.0746(16) Uani 1 1 d .
H25 H 0.2378 -0.0412 0.5491 0.090 Uiso 1 1 calc R
C26 C 0.2831(3) 0.0506(4) 0.6115(2) 0.0643(15) Uani 1 1 d .
C27 C 0.2997(3) 0.1513(4) 0.6269(2) 0.0604(14) Uani 1 1 d .
H27 H 0.3223 0.1675 0.6624 0.072 Uiso 1 1 calc R
C28 C 0.3342(5) -0.0090(4) 0.6989(3) 0.109(2) Uani 1 1 d .
H28A H 0.3410 -0.0720 0.7185 0.163 Uiso 1 1 calc R
H28B H 0.2973 0.0368 0.7108 0.163 Uiso 1 1 calc R
H28C H 0.3898 0.0226 0.7041 0.163 Uiso 1 1 calc R
C29 C 0.4655(5) 0.2212(9) 0.5553(4) 0.240(6) Uani 1 1 d .
H29A H 0.4495 0.2562 0.5220 0.361 Uiso 1 1 calc R
H29B H 0.4219 0.1714 0.5559 0.361 Uiso 1 1 calc R
H29C H 0.5199 0.1870 0.5602 0.361 Uiso 1 1 calc R
C30 C 0.5211(6) 0.2315(10) 0.6631(4) 0.274(8) Uani 1 1 d .
H30A H 0.5443 0.2726 0.6941 0.411 Uiso 1 1 calc R
H30B H 0.5665 0.1909 0.6565 0.411 Uiso 1 1 calc R
H30C H 0.4770 0.1868 0.6684 0.411 Uiso 1 1 calc R
C31 C 0.5516(7) 0.4066(6) 0.6054(8) 0.366(12) Uani 1 1 d .
H31A H 0.5253 0.4735 0.6021 0.548 Uiso 1 1 calc R
H31B H 0.5722 0.3939 0.5755 0.548 Uiso 1 1 calc R
H31C H 0.5992 0.4037 0.6371 0.548 Uiso 1 1 calc R
C32 C 0.3682(8) 0.7186(6) 0.6272(4) 0.193(5) Uani 1 1 d D
H32A H 0.3351 0.7719 0.6382 0.232 Uiso 1 1 calc R
H32B H 0.4255 0.7467 0.6316 0.232 Uiso 1 1 calc R
C33 C 0.3332(9) 0.7055(6) 0.5772(4) 0.230(7) Uani 1 1 d D
H33A H 0.3744 0.7314 0.5601 0.276 Uiso 1 1 calc R
H33B H 0.2837 0.7513 0.5672 0.276 Uiso 1 1 calc R
C34 C 0.4694(6) 0.6234(6) 0.6942(4) 0.166(3) Uani 1 1 d .
H34A H 0.4750 0.5669 0.7182 0.249 Uiso 1 1 calc R
H34B H 0.4903 0.6852 0.7136 0.249 Uiso 1 1 calc R
H34C H 0.5027 0.6096 0.6703 0.249 Uiso 1 1 calc R
C35 C 0.3276(6) 0.6592(6) 0.7004(3) 0.158(3) Uani 1 1 d .
H35A H 0.3334 0.6036 0.7250 0.237 Uiso 1 1 calc R
H35B H 0.2677 0.6673 0.6808 0.237 Uiso 1 1 calc R
H35C H 0.3484 0.7216 0.7192 0.237 Uiso 1 1 calc R
C36 C 0.3528(8) 0.5813(7) 0.5183(3) 0.221(6) Uani 1 1 d .
H36A H 0.3312 0.5172 0.5015 0.332 Uiso 1 1 calc R
H36B H 0.4127 0.5738 0.5378 0.332 Uiso 1 1 calc R
H36C H 0.3469 0.6336 0.4919 0.332 Uiso 1 1 calc R
C37 C 0.2117(8) 0.6124(8) 0.5255(4) 0.212(5) Uani 1 1 d .
H37A H 0.1941 0.5468 0.5093 0.319 Uiso 1 1 calc R
H37B H 0.2003 0.6649 0.4989 0.319 Uiso 1 1 calc R
H37C H 0.1799 0.6270 0.5501 0.319 Uiso 1 1 calc R
C38 C 0.1136(5) 0.4918(5) 0.6482(3) 0.138(3) Uani 1 1 d .
H38A H 0.1536 0.5010 0.6827 0.207 Uiso 1 1 calc R
H38B H 0.0563 0.4824 0.6512 0.207 Uiso 1 1 calc R
H38C H 0.1146 0.5515 0.6270 0.207 Uiso 1 1 calc R
C39 C 0.0673(5) 0.3650(10) 0.5532(3) 0.231(6) Uani 1 1 d .
H39A H 0.0821 0.3061 0.5358 0.346 Uiso 1 1 calc R
H39B H 0.0680 0.4255 0.5326 0.346 Uiso 1 1 calc R
H39C H 0.0105 0.3558 0.5571 0.346 Uiso 1 1 calc R
C40 C 0.1319(5) 0.2686(6) 0.6583(4) 0.176(4) Uani 1 1 d .
H40A H 0.1481 0.2064 0.6442 0.263 Uiso 1 1 calc R
H40B H 0.0727 0.2639 0.6584 0.263 Uiso 1 1 calc R
H40C H 0.1684 0.2783 0.6938 0.263 Uiso 1 1 calc R
Li1 Li 0.0775(5) 0.1252(7) 0.3663(3) 0.071(2) Uani 1 1 d .
Li2 Li 0.3323(6) 0.5109(6) 0.6169(4) 0.076(3) Uani 1 1 d .

loop_
_atom_site_aniso_label
_atom_site_aniso_U_11
_atom_site_aniso_U_22
_atom_site_aniso_U_33
_atom_site_aniso_U_23
_atom_site_aniso_U_13
_atom_site_aniso_U_12
Si1 0.0894(14) 0.0625(11) 0.1117(13) 0.0077(10) 0.0434(11) 0.0019(10)
Si2 0.0703(12) 0.0622(11) 0.1001(12) 0.0015(9) 0.0341(10) -0.0016(9)
Si3 0.0638(12) 0.0703(11) 0.1088(13) -0.0005(10) 0.0375(10) 0.0013(9)
Si4 0.0624(12) 0.0831(12) 0.1003(12) -0.0090(10) 0.0306(10) 0.0024(10)
O1 0.104(4) 0.107(4) 0.103(3) 0.002(3) 0.038(3) 0.003(3)
O2 0.108(3) 0.050(3) 0.108(3) 0.008(2) 0.036(3) -0.004(2)
N1 0.064(3) 0.055(3) 0.099(3) 0.003(2) 0.036(3) 0.007(2)
N2 0.052(3) 0.061(3) 0.079(3) 0.003(2) 0.025(2) -0.006(2)
N3 0.077(4) 0.139(5) 0.080(3) 0.009(4) 0.007(3) 0.000(4)
N4 0.059(4) 0.119(5) 0.090(3) 0.001(4) 0.029(3) 0.004(3)
N5 0.061(3) 0.046(3) 0.098(3) 0.003(2) 0.038(3) 0.000(2)
N6 0.055(3) 0.057(3) 0.089(3) -0.003(2) 0.030(2) 0.006(2)
N7 0.132(5) 0.056(3) 0.106(4) 0.003(3) 0.032(4) -0.015(3)
N8 0.181(7) 0.068(4) 0.097(4) 0.027(3) 0.056(5) 0.013(4)
C1 0.044(4) 0.086(5) 0.088(4) -0.002(4) 0.033(3) -0.002(4)
C2 0.128(6) 0.048(4) 0.080(5) 0.007(3) 0.025(5) -0.010(4)
C3 0.086(5) 0.117(6) 0.098(5) 0.012(4) 0.028(5) 0.001(4)
C4 0.131(7) 0.092(5) 0.117(6) 0.009(4) 0.039(5) -0.004(5)
C5 0.097(5) 0.060(4) 0.070(4) 0.007(3) 0.025(4) -0.003(3)
C6 0.066(5) 0.062(4) 0.137(6) -0.012(4) 0.065(5) -0.008(3)
C7 0.158(8) 0.051(4) 0.105(5) 0.000(4) 0.058(5) -0.010(4)
C8 0.175(8) 0.132(7) 0.111(6) 0.003(5) 0.009(6) 0.016(6)
C9 0.092(6) 0.090(5) 0.203(7) 0.009(5) 0.030(5) -0.022(4)
C10 0.222(9) 0.080(5) 0.141(6) 0.016(4) 0.095(6) -0.008(5)
C11 0.121(6) 0.078(5) 0.156(6) -0.013(4) 0.055(5) 0.004(4)
C12 0.065(6) 0.259(11) 0.128(7) -0.017(7) 0.011(5) -0.011(6)
C13 0.058(6) 0.241(10) 0.139(7) -0.012(7) 0.028(6) 0.009(6)
C14 0.164(10) 0.319(15) 0.151(8) -0.111(9) 0.015(7) 0.015(9)
C15 0.155(9) 0.252(12) 0.182(9) 0.124(9) -0.018(7) -0.021(8)
C16 0.137(8) 0.251(12) 0.215(9) -0.107(9) 0.080(7) 0.011(8)
C17 0.119(7) 0.174(9) 0.226(9) 0.066(8) 0.102(7) 0.010(6)
C18 0.097(5) 0.089(5) 0.202(7) -0.002(5) 0.070(5) -0.021(4)
C19 0.115(6) 0.097(5) 0.135(6) 0.030(4) 0.015(5) 0.028(5)
C20 0.140(6) 0.086(5) 0.144(6) -0.016(4) 0.078(5) -0.003(4)
C21 0.067(4) 0.052(4) 0.062(3) 0.006(3) 0.022(3) -0.004(3)
C22 0.053(4) 0.053(4) 0.079(4) -0.002(3) 0.027(3) -0.001(3)
C23 0.089(5) 0.065(4) 0.074(4) -0.002(3) 0.028(4) 0.000(3)
C24 0.076(4) 0.090(5) 0.080(4) -0.019(4) 0.027(3) -0.004(4)
C25 0.069(4) 0.064(4) 0.095(5) -0.015(4) 0.031(4) -0.013(3)
C26 0.060(4) 0.056(4) 0.083(5) 0.005(4) 0.030(3) -0.001(3)
C27 0.063(4) 0.048(4) 0.075(4) -0.002(3) 0.027(3) -0.006(3)
C28 0.154(7) 0.056(4) 0.123(6) 0.028(4) 0.053(5) 0.009(4)
C29 0.097(7) 0.374(16) 0.242(10) -0.175(11) 0.037(7) 0.062(8)
C30 0.108(8) 0.45(2) 0.286(12) 0.212(13) 0.089(8) 0.133(10)
C31 0.189(11) 0.086(7) 0.94(4) -0.055(12) 0.348(18) -0.037(7)
C32 0.340(16) 0.070(6) 0.165(9) -0.004(7) 0.068(10) -0.044(8)
C33 0.47(2) 0.052(6) 0.145(8) 0.018(6) 0.049(11) -0.055(8)
C34 0.130(8) 0.142(8) 0.208(9) -0.049(7) 0.021(7) -0.036(7)
C35 0.199(9) 0.136(7) 0.175(7) -0.051(6) 0.112(7) -0.020(6)
C36 0.383(17) 0.188(9) 0.158(8) 0.087(7) 0.181(10) 0.108(10)
C37 0.223(13) 0.233(12) 0.164(9) 0.092(8) 0.030(9) 0.013(11)
C38 0.113(6) 0.120(6) 0.209(8) -0.024(6) 0.091(6) 0.017(5)
C39 0.069(6) 0.458(19) 0.153(7) -0.115(10) 0.013(5) -0.023(8)
C40 0.124(7) 0.126(7) 0.324(12) 0.066(7) 0.140(8) 0.016(5)
Li1 0.053(6) 0.073(6) 0.081(6) 0.006(5) 0.013(5) 0.007(5)
Li2 0.085(7) 0.053(6) 0.097(6) 0.012(5) 0.039(6) 0.003(5)

loop_
_atom_type_symbol
_atom_type_description
_atom_type_scat_dispersion_real
_atom_type_scat_dispersion_imag
_atom_type_scat_source
Si Si 0.0817 0.0704 'International Tables Vol C Tables 4.2.6.8 and 6.1.1.4'
Li Li -0.0003 0.0001 'International Tables Vol C Tables 4.2.6.8 and 6.1.1.4'
C C 0.0033 0.0016 'International Tables Vol C Tables 4.2.6.8 and 6.1.1.4'
H H 0.0000 0.0000 'International Tables Vol C Tables 4.2.6.8 and 6.1.1.4'
O O 0.0106 0.0060 'International Tables Vol C Tables 4.2.6.8 and 6.1.1.4'
N N 0.0061 0.0033 'International Tables Vol C Tables 4.2.6.8 and 6.1.1.4'

loop_
_geom_angle_atom_site_label_1
_geom_angle_atom_site_label_2
_geom_angle_atom_site_label_3
_geom_angle
N1 Si1 C10 113.8(3)
N1 Si1 C11 105.7(3)
C10 Si1 C11 106.9(3)
N1 Si1 C9 115.9(3)
C10 Si1 C9 107.1(4)
C11 Si1 C9 106.9(3)
N2 Si2 C20 114.0(2)
N2 Si2 C18 106.8(3)
C20 Si2 C18 106.6(3)
N2 Si2 C19 115.7(3)
C20 Si2 C19 106.6(3)
C18 Si2 C19 106.5(3)
N5 Si3 C31 109.5(3)
N5 Si3 C30 112.3(3)
C31 Si3 C30 108.6(7)
N5 Si3 C29 117.4(3)
C31 Si3 C29 109.4(6)
C30 Si3 C29 99.0(6)
N6 Si4 C39 114.5(3)
N6 Si4 C38 106.6(3)
C39 Si4 C38 107.5(4)
N6 Si4 C40 114.0(3)
C39 Si4 C40 108.3(5)
C38 Si4 C40 105.4(4)
C6 O1 C8 119.1(6)
C26 O2 C28 117.4(4)
C1 N1 Si1 131.6(4)
C1 N1 Li1 82.9(4)
Si1 N1 Li1 145.2(4)
C1 N2 Si2 131.9(4)
C1 N2 Li1 82.3(4)
Si2 N2 Li1 143.6(4)
C12 N3 C15 112.5(7)
C12 N3 C14 110.3(7)
C15 N3 C14 108.1(7)
C12 N3 Li1 105.5(5)
C15 N3 Li1 107.9(6)
C14 N3 Li1 112.5(6)
C13 N4 C16 108.8(7)
C13 N4 C17 111.4(6)
C16 N4 C17 110.2(7)
C13 N4 Li1 106.2(5)
C16 N4 Li1 113.4(5)
C17 N4 Li1 106.8(5)
C21 N5 Si3 133.2(4)
C21 N5 Li2 84.3(4)
Si3 N5 Li2 142.2(4)
C21 N6 Si4 133.0(4)
C21 N6 Li2 84.4(4)
Si4 N6 Li2 142.1(3)
C32 N7 C35 109.3(7)
C32 N7 C34 110.6(7)
C35 N7 C34 109.5(6)
C32 N7 Li2 103.1(5)
C35 N7 Li2 113.0(5)
C34 N7 Li2 111.2(5)
C33 N8 C36 110.5(8)
C33 N8 C37 111.3(8)
C36 N8 C37 110.6(8)
C33 N8 Li2 102.6(6)
C36 N8 Li2 109.7(5)
C37 N8 Li2 111.9(6)
N2 C1 N1 123.0(5)
N2 C1 C2 116.4(5)
N1 C1 C2 120.5(5)
N2 C1 Li1 62.1(3)
N1 C1 Li1 61.4(4)
C2 C1 Li1 175.1(5)
C7 C2 C3 124.5(7)
C7 C2 C1 115.9(7)
C3 C2 C1 119.6(6)
C2 C3 C4 117.6(6)
C2 C3 H3 121.2
C4 C3 H3 121.2
C5 C4 C3 122.3(7)
C5 C4 H4 118.8
C3 C4 H4 118.8
C6 C5 C4 113.8(7)
C6 C5 H5 123.1
C4 C5 H5 123.1
C5 C6 O1 116.1(5)
C5 C6 C7 126.6(7)
O1 C6 C7 117.3(7)
C2 C7 C6 115.3(7)
C2 C7 H7 122.4
C6 C7 H7 122.4
O1 C8 H8A 109.5
O1 C8 H8B 109.5
H8A C8 H8B 109.5
O1 C8 H8C 109.5
H8A C8 H8C 109.5
H8B C8 H8C 109.5
Si1 C9 H9A 109.5
Si1 C9 H9B 109.5
H9A C9 H9B 109.5
Si1 C9 H9C 109.5
H9A C9 H9C 109.5
H9B C9 H9C 109.5
Si1 C10 H10A 109.5
Si1 C10 H10B 109.5
H10A C10 H10B 109.5
Si1 C10 H10C 109.5
H10A C10 H10C 109.5
H10B C10 H10C 109.5
Si1 C11 H11A 109.5
Si1 C11 H11B 109.5
H11A C11 H11B 109.5
Si1 C11 H11C 109.5
H11A C11 H11C 109.5
H11B C11 H11C 109.5
C13 C12 N3 117.0(6)
C13 C12 H12A 108.0
N3 C12 H12A 108.0
C13 C12 H12B 108.0
N3 C12 H12B 108.0
H12A C12 H12B 107.3
N4 C13 C12 116.4(6)
N4 C13 H13A 108.2
C12 C13 H13A 108.2
N4 C13 H13B 108.2
C12 C13 H13B 108.2
H13A C13 H13B 107.3
N3 C14 H14A 109.5
N3 C14 H14B 109.5
H14A C14 H14B 109.5
N3 C14 H14C 109.5
H14A C14 H14C 109.5
H14B C14 H14C 109.5
N3 C15 H15A 109.5
N3 C15 H15B 109.5
H15A C15 H15B 109.5
N3 C15 H15C 109.5
H15A C15 H15C 109.5
H15B C15 H15C 109.5
N4 C16 H16A 109.5
N4 C16 H16B 109.5
H16A C16 H16B 109.5
N4 C16 H16C 109.5
H16A C16 H16C 109.5
H16B C16 H16C 109.5
N4 C17 H17A 109.5
N4 C17 H17B 109.5
H17A C17 H17B 109.5
N4 C17 H17C 109.5
H17A C17 H17C 109.5
H17B C17 H17C 109.5
Si2 C18 H18A 109.5
Si2 C18 H18B 109.5
H18A C18 H18B 109.5
Si2 C18 H18C 109.5
H18A C18 H18C 109.5
H18B C18 H18C 109.5
Si2 C19 H19A 109.5
Si2 C19 H19B 109.5
H19A C19 H19B 109.5
Si2 C19 H19C 109.5
H19A C19 H19C 109.5
H19B C19 H19C 109.5
Si2 C20 H20A 109.5
Si2 C20 H20B 109.5
H20A C20 H20B 109.5
Si2 C20 H20C 109.5
H20A C20 H20C 109.5
H20B C20 H20C 109.5
N5 C21 N6 120.9(5)
N5 C21 C22 118.9(5)
N6 C21 C22 120.2(5)
N5 C21 Li2 61.0(3)
N6 C21 Li2 60.9(3)
C22 C21 Li2 169.9(4)
C23 C22 C27 119.5(5)
C23 C22 C21 121.0(5)
C27 C22 C21 119.4(5)
C22 C23 C24 119.7(5)
C22 C23 H23 120.2
C24 C23 H23 120.2
C25 C24 C23 120.8(5)
C25 C24 H24 119.6
C23 C24 H24 119.6
C24 C25 C26 120.0(5)
C24 C25 H25 120.0
C26 C25 H25 120.0
O2 C26 C25 115.7(6)
O2 C26 C27 124.3(5)
C25 C26 C27 120.0(5)
C26 C27 C22 120.0(5)
C26 C27 H27 120.0
C22 C27 H27 120.0
O2 C28 H28A 109.5
O2 C28 H28B 109.5
H28A C28 H28B 109.5
O2 C28 H28C 109.5
H28A C28 H28C 109.5
H28B C28 H28C 109.5
Si3 C29 H29A 109.5
Si3 C29 H29B 109.5
H29A C29 H29B 109.5
Si3 C29 H29C 109.5
H29A C29 H29C 109.5
H29B C29 H29C 109.5
Si3 C30 H30A 109.5
Si3 C30 H30B 109.5
H30A C30 H30B 109.5
Si3 C30 H30C 109.5
H30A C30 H30C 109.5
H30B C30 H30C 109.5
Si3 C31 H31A 109.5
Si3 C31 H31B 109.5
H31A C31 H31B 109.5
Si3 C31 H31C 109.5
H31A C31 H31C 109.5
H31B C31 H31C 109.5
C33 C32 N7 122.3(8)
C33 C32 Li2 75.6(6)
N7 C32 Li2 46.7(4)
C33 C32 H32A 106.8
N7 C32 H32A 106.8
Li2 C32 H32A 127.7
C33 C32 H32B 106.8
N7 C32 H32B 106.8
Li2 C32 H32B 123.0
H32A C32 H32B 106.6
C32 C33 N8 124.5(8)
C32 C33 Li2 77.2(6)
N8 C33 Li2 47.3(4)
C32 C33 H33A 106.2
N8 C33 H33A 106.2
Li2 C33 H33A 125.6
C32 C33 H33B 106.2
N8 C33 H33B 106.2
Li2 C33 H33B 125.2
H33A C33 H33B 106.4
N7 C34 H34A 109.5
N7 C34 H34B 109.5
H34A C34 H34B 109.5
N7 C34 H34C 109.5
H34A C34 H34C 109.5
H34B C34 H34C 109.5
N7 C35 H35A 109.5
N7 C35 H35B 109.5
H35A C35 H35B 109.5
N7 C35 H35C 109.5
H35A C35 H35C 109.5
H35B C35 H35C 109.5
N8 C36 H36A 109.5
N8 C36 H36B 109.5
H36A C36 H36B 109.5
N8 C36 H36C 109.5
H36A C36 H36C 109.5
H36B C36 H36C 109.5
N8 C37 H37A 109.5
N8 C37 H37B 109.5
H37A C37 H37B 109.5
N8 C37 H37C 109.5
H37A C37 H37C 109.5
H37B C37 H37C 109.5
Si4 C38 H38A 109.5
Si4 C38 H38B 109.5
H38A C38 H38B 109.5
Si4 C38 H38C 109.5
H38A C38 H38C 109.5
H38B C38 H38C 109.5
Si4 C39 H39A 109.5
Si4 C39 H39B 109.5
H39A C39 H39B 109.5
Si4 C39 H39C 109.5
H39A C39 H39C 109.5
H39B C39 H39C 109.5
Si4 C40 H40A 109.5
Si4 C40 H40B 109.5
H40A C40 H40B 109.5
Si4 C40 H40C 109.5
H40A C40 H40C 109.5
H40B C40 H40C 109.5
N1 Li1 N2 71.2(3)
N1 Li1 N4 135.7(5)
N2 Li1 N4 129.8(5)
N1 Li1 N3 119.1(5)
N2 Li1 N3 121.6(5)
N4 Li1 N3 85.1(4)
N1 Li1 C1 35.7(2)
N2 Li1 C1 35.6(2)
N4 Li1 C1 149.0(5)
N3 Li1 C1 125.8(4)
N6 Li2 N5 69.0(3)
N6 Li2 N7 134.8(5)
N5 Li2 N7 132.4(6)
N6 Li2 N8 117.4(5)
N5 Li2 N8 120.1(5)
N7 Li2 N8 87.4(4)
N6 Li2 C21 34.7(2)
N5 Li2 C21 34.7(2)
N7 Li2 C21 150.8(5)
N8 Li2 C21 121.7(5)
N6 Li2 C33 138.4(5)
N5 Li2 C33 139.1(5)
N7 Li2 C33 57.3(3)
N8 Li2 C33 30.1(3)
C21 Li2 C33 151.8(5)
N6 Li2 C32 146.8(5)
N5 Li2 C32 144.0(5)
N7 Li2 C32 30.2(3)
N8 Li2 C32 57.3(3)
C21 Li2 C32 178.2(5)
C33 Li2 C32 27.2(2)

loop_
_geom_bond_atom_site_label_1
_geom_bond_atom_site_label_2
_geom_bond_distance
Si1 N1 1.696(5)
Si1 C10 1.844(6)
Si1 C11 1.847(6)
Si1 C9 1.855(7)
Si2 N2 1.694(4)
Si2 C20 1.858(6)
Si2 C18 1.861(6)
Si2 C19 1.880(6)
Si3 N5 1.707(4)
Si3 C31 1.763(8)
Si3 C30 1.805(9)
Si3 C29 1.830(8)
Si4 N6 1.693(4)
Si4 C39 1.815(8)
Si4 C38 1.841(6)
Si4 C40 1.868(7)
O1 C6 1.384(7)
O1 C8 1.437(8)
O2 C26 1.363(6)
O2 C28 1.418(6)
N1 C1 1.325(6)
N1 Li1 1.992(10)
N2 C1 1.324(6)
N2 Li1 2.008(9)
N3 C12 1.438(8)
N3 C15 1.441(9)
N3 C14 1.467(9)
N3 Li1 2.107(10)
N4 C13 1.426(8)
N4 C16 1.448(8)
N4 C17 1.450(8)
N4 Li1 2.101(9)
N5 C21 1.324(6)
N5 Li2 2.036(9)
N6 C21 1.326(6)
N6 Li2 2.033(10)
N7 C32 1.440(9)
N7 C35 1.476(8)
N7 C34 1.483(9)
N7 Li2 2.083(11)
N8 C33 1.424(9)
N8 C36 1.446(9)
N8 C37 1.477(11)
N8 Li2 2.084(10)
C1 C2 1.604(8)
C1 Li1 2.252(10)
C2 C7 1.284(7)
C2 C3 1.397(8)
C3 C4 1.465(9)
C3 H3 0.9400
C4 C5 1.390(7)
C4 H4 0.9400
C5 C6 1.360(8)
C5 H5 0.9400
C6 C7 1.495(8)
C7 H7 0.9400
C8 H8A 0.9700
C8 H8B 0.9700
C8 H8C 0.9700
C9 H9A 0.9700
C9 H9B 0.9700
C9 H9C 0.9700
C10 H10A 0.9700
C10 H10B 0.9700
C10 H10C 0.9700
C11 H11A 0.9700
C11 H11B 0.9700
C11 H11C 0.9700
C12 C13 1.434(9)
C12 H12A 0.9800
C12 H12B 0.9800
C13 H13A 0.9800
C13 H13B 0.9800
C14 H14A 0.9700
C14 H14B 0.9700
C14 H14C 0.9700
C15 H15A 0.9700
C15 H15B 0.9700
C15 H15C 0.9700
C16 H16A 0.9700
C16 H16B 0.9700
C16 H16C 0.9700
C17 H17A 0.9700
C17 H17B 0.9700
C17 H17C 0.9700
C18 H18A 0.9700
C18 H18B 0.9700
C18 H18C 0.9700
C19 H19A 0.9700
C19 H19B 0.9700
C19 H19C 0.9700
C20 H20A 0.9700
C20 H20B 0.9700
C20 H20C 0.9700
C21 C22 1.519(7)
C21 Li2 2.315(10)
C22 C23 1.366(7)
C22 C27 1.397(6)
C23 C24 1.405(7)
C23 H23 0.9400
C24 C25 1.356(7)
C24 H24 0.9400
C25 C26 1.378(7)
C25 H25 0.9400
C26 C27 1.389(7)
C27 H27 0.9400
C28 H28A 0.9700
C28 H28B 0.9700
C28 H28C 0.9700
C29 H29A 0.9700
C29 H29B 0.9700
C29 H29C 0.9700
C30 H30A 0.9700
C30 H30B 0.9700
C30 H30C 0.9700
C31 H31A 0.9700
C31 H31B 0.9700
C31 H31C 0.9700
C32 C33 1.305(9)
C32 Li2 2.788(12)
C32 H32A 0.9800
C32 H32B 0.9800
C33 Li2 2.769(11)
C33 H33A 0.9800
C33 H33B 0.9800
C34 H34A 0.9700
C34 H34B 0.9700
C34 H34C 0.9700
C35 H35A 0.9700
C35 H35B 0.9700
C35 H35C 0.9700
C36 H36A 0.9700
C36 H36B 0.9700
C36 H36C 0.9700
C37 H37A 0.9700
C37 H37B 0.9700
C37 H37C 0.9700
C38 H38A 0.9700
C38 H38B 0.9700
C38 H38C 0.9700
C39 H39A 0.9700
C39 H39B 0.9700
C39 H39C 0.9700
C40 H40A 0.9700
C40 H40B 0.9700
C40 H40C 0.9700
